data_1509072
loop_
_publ_author_name
'Belin, C.'
'Lacroix-Orio, L.'
'Tillard, M.'

_publ_section_title
;
 Exploration of the lithium aluminum silver system. Crystal and electronic
 structure analysis of new phases Li6.98 Al4.15 Ag0.87 and Li Al Ag2
;
_journal_name_full 'Solid State Sciences'
_journal_page_first 1429
_journal_page_last 1437
_journal_paper_doi 10.1016/j.solidstatesciences.2004.07.011
_journal_volume 6
_journal_year 2004
_chemical_formula_sum 'Ag0.22 Al1.04 Li1.75'
_chemical_name_systematic 'Lithium aluminium silver (0.22/1.04/1.75)'
_space_group_IT_number 216
_symmetry_space_group_name_Hall 'F -4 2 3'
_symmetry_space_group_name_H-M 'F -4 3 m'
_cell_angle_alpha 90
_cell_angle_beta 90
_cell_angle_gamma 90
_cell_formula_units_Z 4
_cell_length_a 6.344
_cell_length_b 6.344
_cell_length_c 6.344
_cell_volume 255.323
_citation_journal_id_ASTM SSSCFJ
_cod_data_source_file silver0-1_31.cif
_cod_data_source_block Ag0.22Al1.04Li1.75
_cod_original_cell_volume 255.3227
_cod_database_code 1509072

loop_
_symmetry_equiv_pos_as_xyz
x,y,z
y,-x,-z
-x,-y,z
-y,x,-z
x,-y,-z
-y,-x,z
-x,y,-z
y,x,z
z,x,y
x,-z,-y
-z,-x,y
-x,z,-y
z,-x,-y
-x,-z,y
-z,x,-y
x,z,y
y,z,x
y,-z,-x
-z,-y,x
-y,z,-x
z,y,x
-y,-z,x
-z,y,-x
z,-y,-x
x,y+1/2,z+1/2
y,-x+1/2,-z+1/2
-x,-y+1/2,z+1/2
-y,x+1/2,-z+1/2
x,-y+1/2,-z+1/2
-y,-x+1/2,z+1/2
-x,y+1/2,-z+1/2
y,x+1/2,z+1/2
z,x+1/2,y+1/2
x,-z+1/2,-y+1/2
-z,-x+1/2,y+1/2
-x,z+1/2,-y+1/2
z,-x+1/2,-y+1/2
-x,-z+1/2,y+1/2
-z,x+1/2,-y+1/2
x,z+1/2,y+1/2
y,z+1/2,x+1/2
y,-z+1/2,-x+1/2
-z,-y+1/2,x+1/2
-y,z+1/2,-x+1/2
z,y+1/2,x+1/2
-y,-z+1/2,x+1/2
-z,y+1/2,-x+1/2
z,-y+1/2,-x+1/2
x+1/2,y,z+1/2
y+1/2,-x,-z+1/2
-x+1/2,-y,z+1/2
-y+1/2,x,-z+1/2
x+1/2,-y,-z+1/2
-y+1/2,-x,z+1/2
-x+1/2,y,-z+1/2
y+1/2,x,z+1/2
z+1/2,x,y+1/2
x+1/2,-z,-y+1/2
-z+1/2,-x,y+1/2
-x+1/2,z,-y+1/2
z+1/2,-x,-y+1/2
-x+1/2,-z,y+1/2
-z+1/2,x,-y+1/2
x+1/2,z,y+1/2
y+1/2,z,x+1/2
y+1/2,-z,-x+1/2
-z+1/2,-y,x+1/2
-y+1/2,z,-x+1/2
z+1/2,y,x+1/2
-y+1/2,-z,x+1/2
-z+1/2,y,-x+1/2
z+1/2,-y,-x+1/2
x+1/2,y+1/2,z
y+1/2,-x+1/2,-z
-x+1/2,-y+1/2,z
-y+1/2,x+1/2,-z
x+1/2,-y+1/2,-z
-y+1/2,-x+1/2,z
-x+1/2,y+1/2,-z
y+1/2,x+1/2,z
z+1/2,x+1/2,y
x+1/2,-z+1/2,-y
-z+1/2,-x+1/2,y
-x+1/2,z+1/2,-y
z+1/2,-x+1/2,-y
-x+1/2,-z+1/2,y
-z+1/2,x+1/2,-y
x+1/2,z+1/2,y
y+1/2,z+1/2,x
y+1/2,-z+1/2,-x
-z+1/2,-y+1/2,x
-y+1/2,z+1/2,-x
z+1/2,y+1/2,x
-y+1/2,-z+1/2,x
-z+1/2,y+1/2,-x
z+1/2,-y+1/2,-x

loop_
_atom_site_label
_atom_site_type_symbol
_atom_site_fract_x
_atom_site_fract_y
_atom_site_fract_z
_atom_site_occupancy
Li2 Li 0.5 0 0 0.96
Al2 Al 0.5 0 0 0.04
Li1 Li 0 0 0 0.783
Ag1 Ag 0 0 0 0.218
Al1 Al 0.25 0.25 0.25 1
